data_7058228
loop_
_publ_author_name
'Pisk, Jana'
'Rub\<ci\'c, Mirta'
'Kuzman, Dino'
'Cindri\'c, Marina'
'Agustin, Dominique'
'Vrdoljak, Vi\<snja'

_publ_section_title
;
 Molybdenum(vi) complexes of hemilabile aroylhydrazone ligands as
 efficient catalysts for greener cyclooctene epoxidation: an experimental
 and theoretical approach
;
_journal_issue 14
_journal_name_full 'New Journal of Chemistry'
_journal_page_first 5531
_journal_paper_doi 10.1039/C9NJ00229D
_journal_volume 43
_journal_year 2019
_chemical_formula_moiety 'C28 H22 Mo2 N6 O8'
_chemical_formula_sum 'C28 H22 Mo2 N6 O8'
_chemical_formula_weight 762.39
_chemical_name_common 'cyclo-bis(2-oxobenzaldehyde 2-aminobenzoylhydrazonato-O,N,O',N')tetraoxo-dimolybdenum(VI)'
_space_group_crystal_system monoclinic
_space_group_IT_number 14
_space_group_name_Hall '-P 2yn'
_space_group_name_H-M_alt 'P 1 21/n 1'
_symmetry_space_group_name_Hall '-P 2yn'
_symmetry_space_group_name_H-M 'P 1 21/n 1'
_atom_sites_solution_hydrogens mixed
_audit_creation_method SHELXL-2018/3
_audit_update_record
;
2018-12-23 deposited with the CCDC.    2019-03-06 downloaded from the CCDC.
;
_cell_angle_alpha 90
_cell_angle_beta 114.273(8)
_cell_angle_gamma 90
_cell_formula_units_Z 4
_cell_length_a 12.5190(10)
_cell_length_b 18.4290(6)
_cell_length_c 12.9998(8)
_cell_measurement_reflns_used 5289
_cell_measurement_temperature 296(2)
_cell_measurement_theta_max 27.9630
_cell_measurement_theta_min 4.6110
_cell_volume 2734.1(3)
_computing_cell_refinement
;
CrysAlisPro, Agilent Technologies,
Version 1.171.37.35 (release 13-08-2014 CrysAlis171 .NET)
(compiled Aug 13 2014,18:06:01)
;
_computing_data_collection
;
CrysAlisPro, Agilent Technologies,
Version 1.171.37.35 (release 13-08-2014 CrysAlis171 .NET)
(compiled Aug 13 2014,18:06:01)
;
_computing_data_reduction
;
CrysAlisPro, Agilent Technologies,
Version 1.171.37.35 (release 13-08-2014 CrysAlis171 .NET)
(compiled Aug 13 2014,18:06:01)
;
_computing_structure_refinement 'SHELXL-2018/3 (Sheldrick, 2018)'
_computing_structure_solution 'SHELXS-2013 (Sheldrick, 2013)'
_diffrn_ambient_temperature 296(2)
_diffrn_detector 'CCD plate'
_diffrn_detector_area_resol_mean 16.3426
_diffrn_detector_type Sapphire3
_diffrn_measured_fraction_theta_full 0.995
_diffrn_measured_fraction_theta_max 0.997
_diffrn_measurement_device 'four-circle diffractometer'
_diffrn_measurement_device_type 'Xcalibur, Sapphire3'
_diffrn_measurement_method '\w scans'
_diffrn_radiation_monochromator graphite
_diffrn_radiation_probe x-ray
_diffrn_radiation_type 'Mo K\a'
_diffrn_radiation_wavelength 0.71073
_diffrn_reflns_av_R_equivalents 0.0685
_diffrn_reflns_av_unetI/netI 0.0756
_diffrn_reflns_Laue_measured_fraction_full 0.995
_diffrn_reflns_Laue_measured_fraction_max 0.997
_diffrn_reflns_limit_h_max 17
_diffrn_reflns_limit_h_min -17
_diffrn_reflns_limit_k_max 25
_diffrn_reflns_limit_k_min -25
_diffrn_reflns_limit_l_max 17
_diffrn_reflns_limit_l_min -17
_diffrn_reflns_number 30735
_diffrn_reflns_point_group_measured_fraction_full 0.995
_diffrn_reflns_point_group_measured_fraction_max 0.997
_diffrn_reflns_theta_full 25.242
_diffrn_reflns_theta_max 29.000
_diffrn_reflns_theta_min 4.089
_diffrn_source 'Enhance (Mo) X-ray Source'
_exptl_absorpt_coefficient_mu 0.982
_exptl_absorpt_correction_T_max 1.00000
_exptl_absorpt_correction_T_min 0.95710
_exptl_absorpt_correction_type multi-scan
_exptl_absorpt_process_details
;
CrysAlisPro, Agilent Technologies,
Version 1.171.37.35 (release 13-08-2014 CrysAlis171 .NET)
(compiled Aug 13 2014,18:06:01)
Empirical absorption correction using spherical harmonics,
 implemented in SCALE3 ABSPACK scaling algorithm.
;
_exptl_crystal_colour orange
_exptl_crystal_density_diffrn 1.852
_exptl_crystal_description block
_exptl_crystal_F_000 1520
_exptl_crystal_size_max 0.30
_exptl_crystal_size_mid 0.12
_exptl_crystal_size_min 0.08
_refine_diff_density_max 0.442
_refine_diff_density_min -0.611
_refine_diff_density_rms 0.101
_refine_ls_extinction_method none
_refine_ls_goodness_of_fit_ref 1.031
_refine_ls_hydrogen_treatment mixed
_refine_ls_matrix_type full
_refine_ls_number_parameters 409
_refine_ls_number_reflns 7242
_refine_ls_number_restraints 4
_refine_ls_restrained_S_all 1.030
_refine_ls_R_factor_all 0.0919
_refine_ls_R_factor_gt 0.0515
_refine_ls_shift/su_max 0.001
_refine_ls_shift/su_mean 0.000
_refine_ls_structure_factor_coef Fsqd
_refine_ls_weighting_details 'w=1/[\s^2^(Fo^2^)+(0.0272P)^2^+0.2289P] where P=(Fo^2^+2Fc^2^)/3'
_refine_ls_weighting_scheme calc
_refine_ls_wR_factor_gt 0.0796
_refine_ls_wR_factor_ref 0.0898
_reflns_Friedel_coverage 0.000
_reflns_number_gt 5005
_reflns_number_total 7242
_reflns_threshold_expression 'I > 2\s(I)'
_cod_data_source_file c9nj00229d2.cif
_cod_data_source_block 1-alpha
_cod_depositor_comments 'Adding full bibliography for 7058224--7058230.cif.'
_cod_database_code 7058228
_publcif_datablock.id {4134af63-902c-4a45-addf-03b7fc4ca457}

_shelx_shelxl_version_number 2018/3
_shelx_space_group_comment
;
The symmetry employed for this shelxl refinement is uniquely defined
by the following loop, which should always be used as a source of
symmetry information in preference to the above space-group names.
They are only intended as comments.
;

loop_
_space_group_symop_operation_xyz
'x, y, z'
'-x+1/2, y+1/2, -z+1/2'
'-x, -y, -z'
'x-1/2, -y-1/2, z-1/2'

loop_
_atom_site_label
_atom_site_type_symbol
_atom_site_fract_x
_atom_site_fract_y
_atom_site_fract_z
_atom_site_U_iso_or_equiv
_atom_site_adp_type
_atom_site_occupancy
_atom_site_site_symmetry_order
_atom_site_calc_flag
_atom_site_refinement_flags_posn
_atom_site_refinement_flags_adp
N23 N 0.9847(3) 0.12534(17) 0.4926(3) 0.0312(8) Uani 1 1 d D .
H23A H 0.995(3) 0.1051(17) 0.556(2) 0.037 Uiso 1 1 d D U
H13A H 0.644(3) 0.1822(17) 0.593(2) 0.037 Uiso 1 1 d D U
Mo1 Mo 0.80975(3) 0.06530(2) 0.32995(3) 0.02955(10) Uani 1 1 d . .
Mo2 Mo 0.82841(3) 0.20991(2) 0.82747(3) 0.03137(10) Uani 1 1 d . .
N13 N 0.6450(3) 0.16403(15) 0.6545(3) 0.0305(8) Uani 1 1 d D .
H13B H 0.594(3) 0.1887(17) 0.668(3) 0.037 Uiso 1 1 d D U
H23B H 1.042(2) 0.1096(18) 0.480(3) 0.037 Uiso 1 1 d D U
N22 N 0.9006(3) 0.11859(14) 0.7629(2) 0.0253(7) Uani 1 1 d . .
O22 O 0.7872(2) 0.13041(12) 0.8993(2) 0.0356(7) Uani 1 1 d . .
N21 N 0.9434(3) 0.13906(14) 0.6839(2) 0.0269(7) Uani 1 1 d . .
N12 N 0.7286(3) 0.15960(14) 0.3787(2) 0.0254(7) Uani 1 1 d . .
O12 O 0.8513(2) 0.13901(11) 0.2492(2) 0.0347(7) Uani 1 1 d . .
C21 C 0.9187(3) 0.20647(18) 0.6560(3) 0.0261(8) Uani 1 1 d . .
O13 O 0.6863(3) 0.03266(14) 0.2265(2) 0.0475(8) Uani 1 1 d . .
O21 O 0.8599(2) 0.24764(11) 0.6990(2) 0.0340(7) Uani 1 1 d . .
N11 N 0.6839(3) 0.14518(14) 0.4588(2) 0.0268(7) Uani 1 1 d . .
C11 C 0.7087(3) 0.07847(18) 0.4938(3) 0.0253(8) Uani 1 1 d . .
O24 O 0.7274(3) 0.27359(12) 0.8204(2) 0.0440(8) Uani 1 1 d . .
O14 O 0.9158(3) 0.00229(12) 0.3506(2) 0.0422(8) Uani 1 1 d . .
O11 O 0.7717(2) 0.03489(12) 0.4591(2) 0.0312(6) Uani 1 1 d . .
C17 C 0.6582(3) -0.02921(18) 0.5779(3) 0.0313(9) Uani 1 1 d . .
H17 H 0.688784 -0.057535 0.537255 0.038 Uiso 1 1 calc R U
C23 C 0.9983(3) 0.20218(19) 0.5062(3) 0.0268(8) Uani 1 1 d . .
C110 C 0.8239(3) 0.20906(17) 0.2181(3) 0.0258(8) Uani 1 1 d . .
C14 C 0.5717(3) 0.05396(19) 0.7031(3) 0.0312(9) Uani 1 1 d . .
H14 H 0.542513 0.081543 0.745728 0.037 Uiso 1 1 calc R U
C18 C 0.7166(3) 0.22552(17) 0.3412(3) 0.0262(8) Uani 1 1 d . .
H18 H 0.676506 0.258058 0.367183 0.031 Uiso 1 1 calc R U
C28 C 0.9097(3) 0.05074(18) 0.7886(3) 0.0302(9) Uani 1 1 d . .
H28 H 0.945122 0.020395 0.754655 0.036 Uiso 1 1 calc R U
C13 C 0.6240(3) 0.08837(17) 0.6404(3) 0.0253(8) Uani 1 1 d . .
C22 C 0.9586(3) 0.24111(18) 0.5760(3) 0.0266(8) Uani 1 1 d . .
C19 C 0.7611(3) 0.25218(17) 0.2618(3) 0.0263(8) Uani 1 1 d . .
C111 C 0.8649(3) 0.23723(18) 0.1424(3) 0.0308(9) Uani 1 1 d . .
H111 H 0.904836 0.207523 0.112190 0.037 Uiso 1 1 calc R U
C16 C 0.6066(4) -0.0625(2) 0.6411(3) 0.0386(10) Uani 1 1 d . .
H16 H 0.601627 -0.112780 0.642102 0.046 Uiso 1 1 calc R U
C12 C 0.6651(3) 0.04677(17) 0.5739(3) 0.0262(8) Uani 1 1 d . .
O23 O 0.9570(3) 0.23647(14) 0.9316(2) 0.0470(8) Uani 1 1 d . .
C113 C 0.7876(4) 0.35407(18) 0.1572(3) 0.0345(9) Uani 1 1 d . .
H113 H 0.777433 0.402990 0.138044 0.041 Uiso 1 1 calc R U
C210 C 0.8123(3) 0.05850(19) 0.9209(3) 0.0312(9) Uani 1 1 d . .
C29 C 0.8684(3) 0.01901(19) 0.8667(3) 0.0309(9) Uani 1 1 d . .
C114 C 0.7442(3) 0.32623(17) 0.2301(3) 0.0301(9) Uani 1 1 d . .
H114 H 0.703430 0.356213 0.258981 0.036 Uiso 1 1 calc R U
C15 C 0.5625(3) -0.02102(19) 0.7027(3) 0.0336(9) Uani 1 1 d . .
H15 H 0.526483 -0.043365 0.744269 0.040 Uiso 1 1 calc R U
C24 C 1.0466(4) 0.2393(2) 0.4432(3) 0.0357(9) Uani 1 1 d . .
H24 H 1.074596 0.213693 0.397688 0.043 Uiso 1 1 calc R U
C27 C 0.9629(4) 0.31749(19) 0.5750(3) 0.0349(9) Uani 1 1 d . .
H27 H 0.933324 0.344012 0.618294 0.042 Uiso 1 1 calc R U
C112 C 0.8466(4) 0.30947(18) 0.1118(3) 0.0339(9) Uani 1 1 d . .
H112 H 0.873875 0.328279 0.060693 0.041 Uiso 1 1 calc R U
C212 C 0.7923(4) -0.0483(2) 1.0152(4) 0.0513(12) Uani 1 1 d . .
H212 H 0.767590 -0.070521 1.065844 0.062 Uiso 1 1 calc R U
C25 C 1.0537(4) 0.3142(2) 0.4472(3) 0.0414(11) Uani 1 1 d . .
H25 H 1.088323 0.338440 0.406007 0.050 Uiso 1 1 calc R U
C214 C 0.8822(4) -0.0570(2) 0.8862(3) 0.0436(11) Uani 1 1 d . .
H214 H 0.917326 -0.084821 0.849038 0.052 Uiso 1 1 calc R U
C211 C 0.7767(4) 0.0254(2) 0.9970(3) 0.0416(10) Uani 1 1 d . .
H211 H 0.742430 0.052592 1.035588 0.050 Uiso 1 1 calc R U
C26 C 1.0100(4) 0.3531(2) 0.5114(3) 0.0438(11) Uani 1 1 d . .
H26 H 1.012521 0.403531 0.511550 0.053 Uiso 1 1 calc R U
C213 C 0.8437(4) -0.0893(2) 0.9601(4) 0.0525(13) Uani 1 1 d . .
H213 H 0.852571 -0.139097 0.972619 0.063 Uiso 1 1 calc R U

loop_
_atom_site_aniso_label
_atom_site_aniso_U_11
_atom_site_aniso_U_22
_atom_site_aniso_U_33
_atom_site_aniso_U_23
_atom_site_aniso_U_13
_atom_site_aniso_U_12
N23 0.036(2) 0.0344(17) 0.0330(18) 0.0065(14) 0.0237(17) 0.0088(15)
Mo1 0.0448(2) 0.02158(15) 0.02983(18) 0.00201(14) 0.02292(17) 0.00612(15)
Mo2 0.0425(2) 0.02653(16) 0.03614(19) -0.00706(15) 0.02730(18) -0.00567(15)
N13 0.039(2) 0.0276(16) 0.0319(18) -0.0001(14) 0.0215(17) 0.0055(14)
N22 0.0267(19) 0.0284(15) 0.0252(16) 0.0002(13) 0.0150(14) 0.0002(13)
O22 0.047(2) 0.0328(13) 0.0374(15) -0.0006(12) 0.0283(14) -0.0032(12)
N21 0.032(2) 0.0272(15) 0.0285(16) 0.0025(13) 0.0196(15) 0.0046(13)
N12 0.0269(19) 0.0270(14) 0.0245(15) 0.0035(13) 0.0126(14) 0.0066(13)
O12 0.056(2) 0.0228(12) 0.0374(15) 0.0072(11) 0.0319(15) 0.0107(12)
C21 0.026(2) 0.0301(18) 0.0264(19) -0.0027(16) 0.0152(17) -0.0034(16)
O13 0.060(2) 0.0459(16) 0.0367(16) -0.0040(13) 0.0196(16) -0.0073(15)
O21 0.047(2) 0.0238(12) 0.0460(16) -0.0007(12) 0.0347(15) 0.0002(12)
N11 0.029(2) 0.0294(15) 0.0263(16) 0.0030(13) 0.0157(15) 0.0044(13)
C11 0.024(2) 0.0298(18) 0.0229(18) -0.0043(15) 0.0111(16) -0.0039(15)
O24 0.061(2) 0.0319(14) 0.0571(18) -0.0085(13) 0.0424(17) -0.0023(13)
O14 0.066(2) 0.0264(13) 0.0467(17) 0.0059(12) 0.0358(17) 0.0141(13)
O11 0.0420(18) 0.0239(12) 0.0369(15) 0.0038(11) 0.0257(14) 0.0044(11)
C17 0.038(3) 0.0298(19) 0.029(2) -0.0008(16) 0.0161(19) -0.0026(17)
C23 0.018(2) 0.036(2) 0.0251(19) 0.0041(16) 0.0077(16) 0.0001(15)
C110 0.033(2) 0.0220(16) 0.0206(18) 0.0025(14) 0.0094(17) 0.0019(15)
C14 0.028(2) 0.041(2) 0.0244(19) 0.0001(16) 0.0110(18) 0.0005(17)
C18 0.026(2) 0.0252(17) 0.0282(19) -0.0002(15) 0.0122(17) 0.0059(15)
C28 0.030(2) 0.0315(19) 0.029(2) -0.0040(16) 0.0116(18) 0.0012(16)
C13 0.027(2) 0.0240(16) 0.0234(18) 0.0002(15) 0.0083(16) 0.0014(15)
C22 0.026(2) 0.0305(18) 0.0263(19) 0.0019(15) 0.0138(17) -0.0025(15)
C19 0.028(2) 0.0276(18) 0.0229(18) -0.0005(15) 0.0098(17) -0.0033(16)
C111 0.037(3) 0.0307(18) 0.028(2) 0.0003(16) 0.0164(19) 0.0036(17)
C16 0.044(3) 0.032(2) 0.038(2) 0.0021(18) 0.015(2) -0.0069(19)
C12 0.029(2) 0.0273(17) 0.0219(18) -0.0014(15) 0.0103(17) -0.0043(15)
O23 0.048(2) 0.0500(16) 0.0484(18) -0.0147(14) 0.0257(17) -0.0160(15)
C113 0.042(3) 0.0191(17) 0.040(2) 0.0069(16) 0.014(2) -0.0024(16)
C210 0.029(2) 0.037(2) 0.0254(19) 0.0006(16) 0.0088(18) -0.0051(17)
C29 0.031(3) 0.0324(19) 0.0270(19) 0.0044(16) 0.0095(18) -0.0017(17)
C114 0.033(3) 0.0230(17) 0.033(2) 0.0015(16) 0.0132(19) 0.0006(16)
C15 0.033(3) 0.039(2) 0.030(2) 0.0095(17) 0.0138(19) -0.0059(18)
C24 0.031(3) 0.053(2) 0.030(2) 0.0028(18) 0.0188(19) -0.0015(19)
C27 0.036(3) 0.034(2) 0.038(2) -0.0024(18) 0.019(2) -0.0025(17)
C112 0.042(3) 0.0302(19) 0.032(2) 0.0054(17) 0.018(2) -0.0034(17)
C212 0.054(3) 0.057(3) 0.044(3) 0.020(2) 0.021(2) -0.007(2)
C25 0.038(3) 0.052(2) 0.039(2) 0.011(2) 0.019(2) -0.013(2)
C214 0.048(3) 0.035(2) 0.047(3) 0.0128(19) 0.018(2) 0.003(2)
C211 0.044(3) 0.055(3) 0.029(2) 0.003(2) 0.018(2) -0.006(2)
C26 0.053(3) 0.035(2) 0.045(3) 0.0069(19) 0.021(2) -0.009(2)
C213 0.058(4) 0.039(2) 0.057(3) 0.020(2) 0.020(3) -0.003(2)

loop_
_atom_type_symbol
_atom_type_description
_atom_type_scat_dispersion_real
_atom_type_scat_dispersion_imag
_atom_type_scat_source
C C 0.0033 0.0016 'International Tables Vol C Tables 4.2.6.8 and 6.1.1.4'
H H 0.0000 0.0000 'International Tables Vol C Tables 4.2.6.8 and 6.1.1.4'
Mo Mo -1.6832 0.6857 'International Tables Vol C Tables 4.2.6.8 and 6.1.1.4'
N N 0.0061 0.0033 'International Tables Vol C Tables 4.2.6.8 and 6.1.1.4'
O O 0.0106 0.0060 'International Tables Vol C Tables 4.2.6.8 and 6.1.1.4'

loop_
_geom_angle_atom_site_label_1
_geom_angle_atom_site_label_2
_geom_angle_atom_site_label_3
_geom_angle
C23 N23 H23A 110(2)
C23 N23 H23B 107(2)
H23A N23 H23B 103(3)
O13 Mo1 O14 106.38(13)
O13 Mo1 O12 100.49(12)
O14 Mo1 O12 101.57(11)
O13 Mo1 O11 96.47(12)
O14 Mo1 O11 96.67(11)
O12 Mo1 O11 150.36(9)
O13 Mo1 N12 97.43(13)
O14 Mo1 N12 154.68(12)
O12 Mo1 N12 82.03(10)
O11 Mo1 N12 71.76(9)
O23 Mo2 O24 106.55(13)
O23 Mo2 O22 100.87(12)
O24 Mo2 O22 102.16(11)
O23 Mo2 O21 96.82(12)
O24 Mo2 O21 96.48(11)
O22 Mo2 O21 149.32(10)
O23 Mo2 N22 96.90(12)
O24 Mo2 N22 155.21(13)
O22 Mo2 N22 80.71(10)
O21 Mo2 N22 72.40(9)
C13 N13 H13A 109(2)
C13 N13 H13B 116(2)
H13A N13 H13B 105(3)
C28 N22 N21 115.7(3)
C28 N22 Mo2 130.0(2)
N21 N22 Mo2 114.30(18)
C210 O22 Mo2 139.2(2)
C21 N21 N22 110.3(3)
C18 N12 N11 116.1(3)
C18 N12 Mo1 128.2(2)
N11 N12 Mo1 115.63(18)
C110 O12 Mo1 138.4(2)
N21 C21 O21 122.6(3)
N21 C21 C22 120.2(3)
O21 C21 C22 117.2(3)
C21 O21 Mo2 119.2(2)
C11 N11 N12 109.2(3)
N11 C11 O11 122.8(3)
N11 C11 C12 121.0(3)
O11 C11 C12 116.3(3)
C11 O11 Mo1 119.6(2)
C16 C17 C12 121.0(3)
C16 C17 H17 119.5
C12 C17 H17 119.5
C24 C23 C22 119.3(3)
C24 C23 N23 118.4(3)
C22 C23 N23 122.2(3)
O12 C110 C111 116.6(3)
O12 C110 C19 122.6(3)
C111 C110 C19 120.8(3)
C15 C14 C13 120.7(3)
C15 C14 H14 119.7
C13 C14 H14 119.7
N12 C18 C19 124.7(3)
N12 C18 H18 117.7
C19 C18 H18 117.7
N22 C28 C29 123.9(3)
N22 C28 H28 118.0
C29 C28 H28 118.0
C14 C13 C12 119.5(3)
C14 C13 N13 118.7(3)
C12 C13 N13 121.5(3)
C23 C22 C27 118.8(3)
C23 C22 C21 123.4(3)
C27 C22 C21 117.8(3)
C110 C19 C114 118.2(3)
C110 C19 C18 123.0(3)
C114 C19 C18 118.7(3)
C112 C111 C110 120.0(3)
C112 C111 H111 120.0
C110 C111 H111 120.0
C15 C16 C17 119.9(3)
C15 C16 H16 120.1
C17 C16 H16 120.1
C13 C12 C17 118.6(3)
C13 C12 C11 123.6(3)
C17 C12 C11 117.7(3)
C114 C113 C112 120.2(3)
C114 C113 H113 119.9
C112 C113 H113 119.9
O22 C210 C211 117.5(3)
O22 C210 C29 121.8(3)
C211 C210 C29 120.7(3)
C210 C29 C214 118.4(3)
C210 C29 C28 123.3(3)
C214 C29 C28 118.3(3)
C113 C114 C19 120.5(3)
C113 C114 H114 119.7
C19 C114 H114 119.7
C16 C15 C14 120.2(3)
C16 C15 H15 119.9
C14 C15 H15 119.9
C25 C24 C23 120.5(4)
C25 C24 H24 119.7
C23 C24 H24 119.7
C26 C27 C22 120.9(3)
C26 C27 H27 119.5
C22 C27 H27 119.5
C111 C112 C113 120.2(3)
C111 C112 H112 119.9
C113 C112 H112 119.9
C213 C212 C211 121.2(4)
C213 C212 H212 119.4
C211 C212 H212 119.4
C26 C25 C24 120.6(3)
C26 C25 H25 119.7
C24 C25 H25 119.7
C213 C214 C29 120.0(4)
C213 C214 H214 120.0
C29 C214 H214 120.0
C212 C211 C210 119.6(4)
C212 C211 H211 120.2
C210 C211 H211 120.2
C27 C26 C25 119.8(4)
C27 C26 H26 120.1
C25 C26 H26 120.1
C212 C213 C214 120.0(4)
C212 C213 H213 120.0
C214 C213 H213 120.0

loop_
_geom_bond_atom_site_label_1
_geom_bond_atom_site_label_2
_geom_bond_distance
N23 C23 1.428(4)
N23 H23A 0.860(18)
N23 H23B 0.851(18)
Mo1 O13 1.688(3)
Mo1 O14 1.701(3)
Mo1 O12 1.915(2)
Mo1 O11 2.005(2)
Mo1 N12 2.233(3)
Mo2 O23 1.694(3)
Mo2 O24 1.700(3)
Mo2 O22 1.919(2)
Mo2 O21 1.993(2)
Mo2 N22 2.231(3)
N13 C13 1.417(4)
N13 H13A 0.858(18)
N13 H13B 0.862(18)
N22 C28 1.287(4)
N22 N21 1.392(4)
O22 C210 1.364(4)
N21 C21 1.296(4)
N12 C18 1.295(4)
N12 N11 1.395(4)
O12 C110 1.354(4)
C21 O21 1.330(4)
C21 C22 1.471(4)
N11 C11 1.303(4)
C11 O11 1.328(4)
C11 C12 1.480(4)
C17 C16 1.380(5)
C17 C12 1.405(4)
C17 H17 0.9300
C23 C24 1.384(5)
C23 C22 1.398(5)
C110 C111 1.385(5)
C110 C19 1.392(5)
C14 C15 1.386(5)
C14 C13 1.391(5)
C14 H14 0.9300
C18 C19 1.446(4)
C18 H18 0.9300
C28 C29 1.439(5)
C28 H28 0.9300
C13 C12 1.401(5)
C22 C27 1.409(4)
C19 C114 1.416(4)
C111 C112 1.381(4)
C111 H111 0.9300
C16 C15 1.375(5)
C16 H16 0.9300
C113 C114 1.371(5)
C113 C112 1.388(5)
C113 H113 0.9300
C210 C211 1.382(5)
C210 C29 1.389(5)
C29 C214 1.421(5)
C114 H114 0.9300
C15 H15 0.9300
C24 C25 1.382(5)
C24 H24 0.9300
C27 C26 1.365(5)
C27 H27 0.9300
C112 H112 0.9300
C212 C213 1.371(6)
C212 C211 1.377(5)
C212 H212 0.9300
C25 C26 1.373(5)
C25 H25 0.9300
C214 C213 1.375(5)
C214 H214 0.9300
C211 H211 0.9300
C26 H26 0.9300
C213 H213 0.9300

loop_
_geom_torsion_atom_site_label_1
_geom_torsion_atom_site_label_2
_geom_torsion_atom_site_label_3
_geom_torsion_atom_site_label_4
_geom_torsion
C28 N22 N21 C21 173.3(3)
Mo2 N22 N21 C21 -7.5(4)
N22 N21 C21 O21 -0.3(5)
N22 N21 C21 C22 178.0(3)
N21 C21 O21 Mo2 9.3(5)
C22 C21 O21 Mo2 -169.1(2)
C18 N12 N11 C11 -176.0(3)
Mo1 N12 N11 C11 4.7(4)
N12 N11 C11 O11 2.8(5)
N12 N11 C11 C12 -176.0(3)
N11 C11 O11 Mo1 -10.2(5)
C12 C11 O11 Mo1 168.7(2)
Mo1 O12 C110 C111 -169.9(3)
Mo1 O12 C110 C19 12.1(6)
N11 N12 C18 C19 177.3(3)
Mo1 N12 C18 C19 -3.6(5)
N21 N22 C28 C29 -178.7(3)
Mo2 N22 C28 C29 2.3(6)
C15 C14 C13 C12 1.7(6)
C15 C14 C13 N13 -172.0(3)
C24 C23 C22 C27 3.5(5)
N23 C23 C22 C27 -172.8(3)
C24 C23 C22 C21 -172.6(4)
N23 C23 C22 C21 11.1(6)
N21 C21 C22 C23 15.8(6)
O21 C21 C22 C23 -165.8(3)
N21 C21 C22 C27 -160.4(4)
O21 C21 C22 C27 18.0(5)
O12 C110 C19 C114 175.5(3)
C111 C110 C19 C114 -2.4(5)
O12 C110 C19 C18 -2.0(6)
C111 C110 C19 C18 -179.8(4)
N12 C18 C19 C110 -1.0(6)
N12 C18 C19 C114 -178.4(3)
O12 C110 C111 C112 -176.1(3)
C19 C110 C111 C112 1.8(6)
C12 C17 C16 C15 -0.9(6)
C14 C13 C12 C17 -3.6(5)
N13 C13 C12 C17 169.8(3)
C14 C13 C12 C11 172.3(3)
N13 C13 C12 C11 -14.3(6)
C16 C17 C12 C13 3.3(6)
C16 C17 C12 C11 -172.8(4)
N11 C11 C12 C13 -17.9(6)
O11 C11 C12 C13 163.2(3)
N11 C11 C12 C17 158.0(3)
O11 C11 C12 C17 -20.9(5)
Mo2 O22 C210 C211 167.6(3)
Mo2 O22 C210 C29 -14.3(6)
O22 C210 C29 C214 -174.5(4)
C211 C210 C29 C214 3.6(6)
O22 C210 C29 C28 3.3(6)
C211 C210 C29 C28 -178.6(4)
N22 C28 C29 C210 1.2(6)
N22 C28 C29 C214 179.0(4)
C112 C113 C114 C19 1.3(6)
C110 C19 C114 C113 0.8(5)
C18 C19 C114 C113 178.4(3)
C17 C16 C15 C14 -1.2(6)
C13 C14 C15 C16 0.8(6)
C22 C23 C24 C25 -1.2(6)
N23 C23 C24 C25 175.2(4)
C23 C22 C27 C26 -3.0(6)
C21 C22 C27 C26 173.3(4)
C110 C111 C112 C113 0.3(6)
C114 C113 C112 C111 -1.9(6)
C23 C24 C25 C26 -1.8(6)
C210 C29 C214 C213 -2.0(6)
C28 C29 C214 C213 -179.9(4)
C213 C212 C211 C210 0.7(7)
O22 C210 C211 C212 175.2(4)
C29 C210 C211 C212 -3.0(6)
C22 C27 C26 C25 0.1(6)
C24 C25 C26 C27 2.3(7)
C211 C212 C213 C214 0.9(7)
C29 C214 C213 C212 -0.2(7)
